data_4303565
loop_
_publ_author_name
'Haiyang He'
'Jennifer E. Morley'
'Brendan Twamley'
'Ryan H. Groeneman'
'Dejan-Kre\<simir Bu\<c\<ar'
'Leonard R. MacGillivray'
'Paul D. Benny'

_publ_contact_author 'Benny, Paul'
_publ_contact_author_address
;Department of Chemistry
Washington State University
Pullman, WA 99164-4630 
USA
;
_publ_contact_author_email bennyp@wsu.edu
_publ_contact_author_phone '509 335-3858'
_publ_section_title
;
Investigation of the Coordination Interactions of
S-(Pyridin-2-ylmethyl)-l-Cysteine Ligands with M(CO)3+ (M = Re, 99mTc)
;
_journal_name_full 'Inorganic Chemistry'
_journal_page_first 10625
_journal_page_last 10634
_journal_paper_doi 10.1021/ic901159r
_journal_volume 48
_journal_year 2009
_chemical_absolute_configuration unk
_chemical_formula_moiety 'C13 H14 N2 O5 Re S, C2 F3 O2 '
_chemical_formula_sum 'C15 H14 F3 N2 O7 Re S'
_chemical_formula_weight 609.54
_chemical_name_systematic
;
 ?
;
_space_group_IT_number 19
_symmetry_cell_setting orthorhombic
_symmetry_space_group_name_Hall 'P 2ac 2ab'
_symmetry_space_group_name_H-M 'P 21 21 21'
_atom_sites_solution_hydrogens geom
_atom_sites_solution_primary heavy
_atom_sites_solution_secondary difmap
_audit_creation_date 2009-05-03T20:28:09-00:00
_audit_creation_method 'WinGX routine CIF_UPDATE'
_cell_angle_alpha 90
_cell_angle_beta 90
_cell_angle_gamma 90
_cell_formula_units_Z 12
_cell_length_a 10.7633(12)
_cell_length_b 16.2152(17)
_cell_length_c 33.494(4)
_cell_measurement_reflns_used 25460
_cell_measurement_temperature 190(1)
_cell_measurement_theta_max 27.88
_cell_measurement_theta_min 1.00
_cell_volume 5845.7(11)
_computing_cell_refinement 'HKL Scalepack (Otwinowski & Minor, 1997)'
_computing_data_collection 'Collect (Nonius BV, 1997-2000)'
_computing_data_reduction 'HKL Denzo, Scalepack (Otwinowski & Minor, 1997)'
_computing_molecular_graphics 'SHELXTL v6.1 (Sheldrick, 2008)'
_computing_publication_material 'SHELXTL v6.1 (Sheldrick, 2008)'
_computing_structure_refinement 'SHELXTL v6.1 (Sheldrick, 2008)'
_computing_structure_solution 'SHELXTL v6.1 (Sheldrick, 2008)'
_diffrn_ambient_temperature 190(1)
_diffrn_detector_area_resol_mean 9
_diffrn_measured_fraction_theta_full 0.983
_diffrn_measured_fraction_theta_max 0.983
_diffrn_measurement_device_type KappaCCD
_diffrn_measurement_method 'CCD phi and omega scans'
_diffrn_radiation_monochromator graphite
_diffrn_radiation_type MoK\a
_diffrn_radiation_wavelength 0.71073
_diffrn_reflns_av_R_equivalents 0.0442
_diffrn_reflns_av_unetI/netI 0.0331
_diffrn_reflns_limit_h_max 12
_diffrn_reflns_limit_h_min -12
_diffrn_reflns_limit_k_max 19
_diffrn_reflns_limit_k_min -19
_diffrn_reflns_limit_l_max 39
_diffrn_reflns_limit_l_min -39
_diffrn_reflns_number 38226
_diffrn_reflns_theta_full 25
_diffrn_reflns_theta_max 25
_diffrn_reflns_theta_min 5.83
_exptl_absorpt_coefficient_mu 6.412
_exptl_absorpt_correction_T_max 0.638
_exptl_absorpt_correction_T_min 0.554
_exptl_absorpt_correction_type multi-scan
_exptl_absorpt_process_details 'HKL Scalepack (Otwinowski & Minor, 1997)'
_exptl_crystal_colour colorless
_exptl_crystal_density_diffrn 2.078
_exptl_crystal_density_method 'not measured'
_exptl_crystal_description needle
_exptl_crystal_F_000 3504
_exptl_crystal_size_max 0.34
_exptl_crystal_size_mid 0.08
_exptl_crystal_size_min 0.07
_refine_diff_density_max 1.16
_refine_diff_density_min -0.605
_refine_diff_density_rms 0.094
_refine_ls_abs_structure_details 'Flack H D (1983), Acta Cryst. A39, 876-881'
_refine_ls_abs_structure_Flack -0.021(5)
_refine_ls_extinction_method none
_refine_ls_goodness_of_fit_ref 1.06
_refine_ls_hydrogen_treatment constr
_refine_ls_matrix_type full
_refine_ls_number_parameters 788
_refine_ls_number_reflns 10153
_refine_ls_number_restraints 18
_refine_ls_restrained_S_all 1.095
_refine_ls_R_factor_all 0.0309
_refine_ls_R_factor_gt 0.0246
_refine_ls_shift/su_max 0.002
_refine_ls_shift/su_mean 0
_refine_ls_structure_factor_coef Fsqd
_refine_ls_weighting_details 'calc w=1/[\s^2^(Fo^2^)+(0.0244P)^2^+4.0533P] where P=(Fo^2^+2Fc^2^)/3'
_refine_ls_weighting_scheme calc
_refine_ls_wR_factor_gt 0.0509
_refine_ls_wR_factor_ref 0.0531
_reflns_number_gt 9302
_reflns_number_total 10153
_reflns_threshold_expression >2\s(I)
_cod_data_source_file ic901159r_si_002_4.cif
_cod_data_source_block 5b
_cod_database_code 4303565

loop_
_symmetry_equiv_pos_as_xyz
'x, y, z'
'-x+1/2, -y, z+1/2'
'-x, y+1/2, -z+1/2'
'x+1/2, -y+1/2, -z'

loop_
_atom_site_label
_atom_site_type_symbol
_atom_site_fract_x
_atom_site_fract_y
_atom_site_fract_z
_atom_site_U_iso_or_equiv
_atom_site_adp_type
_atom_site_occupancy
_atom_site_symmetry_multiplicity
_atom_site_calc_flag
_atom_site_refinement_flags
_atom_site_disorder_assembly
_atom_site_disorder_group
Re2 Re 0.46853(2) 0.060726(14) 0.359688(7) 0.02891(6) Uani 1 1 d . . .
Re3 Re 0.47584(2) 0.026956(14) 0.695669(7) 0.03135(6) Uani 1 1 d . . .
Re1 Re 0.66402(2) 0.174743(15) 0.094113(7) 0.02871(6) Uani 1 1 d . . .
S1 S 0.87219(13) 0.12188(10) 0.07974(5) 0.0322(4) Uani 1 1 d . . .
S2 S 0.25741(14) 0.10117(10) 0.37745(5) 0.0336(4) Uani 1 1 d . . .
S3 S 0.26477(14) 0.05868(10) 0.71786(5) 0.0356(4) Uani 1 1 d . . .
O20 O 0.5312(4) 0.8161(3) 0.19187(14) 0.0505(12) Uani 1 1 d . . .
O14 O 0.9698(4) 0.2195(3) 0.35041(13) 0.0441(11) Uani 1 1 d . . .
O19 O 0.5563(4) 0.1746(3) 0.79093(13) 0.0493(12) Uani 1 1 d . . .
O12 O 0.5535(4) 0.2271(3) 0.44678(12) 0.0419(11) Uani 1 1 d . . .
O21 O 0.7384(4) 0.8175(3) 0.20054(14) 0.0429(11) Uani 1 1 d . . .
N6 N 0.4996(4) 0.1590(3) 0.71022(14) 0.0307(12) Uani 1 1 d . . .
H6A H 0.5771 0.167 0.7195 0.037 Uiso 1 1 calc R . .
H6B H 0.4915 0.1887 0.6877 0.037 Uiso 1 1 calc R . .
O13 O 0.7628(4) 0.2152(3) 0.35807(15) 0.0430(11) Uani 1 1 d . . .
O11 O 0.3605(4) 0.1852(3) 0.46143(14) 0.0539(13) Uani 1 1 d . . .
O7 O 0.1840(4) 0.2246(3) 0.03021(15) 0.0528(13) Uani 1 1 d . . .
O5 O 0.5908(4) -0.0092(3) 0.01038(14) 0.0426(11) Uani 1 1 d . . .
O8 O 0.5521(5) 0.0067(3) 0.44313(15) 0.0533(13) Uani 1 1 d . . .
C19 C 0.4803(6) 0.1200(4) 0.27107(18) 0.0367(15) Uani 1 1 d . . .
H19 H 0.5647 0.1102 0.2747 0.044 Uiso 1 1 calc R . .
O6 O 0.3859(4) 0.1968(3) 0.02002(13) 0.0422(12) Uani 1 1 d . . .
N3 N 0.4016(4) 0.1020(3) 0.30111(15) 0.0299(11) Uani 1 1 d . . .
O4 O 0.7743(4) -0.0386(3) 0.03831(15) 0.0519(13) Uani 1 1 d . . .
N2 N 0.6453(4) 0.1554(3) 0.02879(14) 0.0292(11) Uani 1 1 d . . .
H2A H 0.5687 0.1358 0.0237 0.035 Uiso 1 1 calc R . .
H2B H 0.6524 0.2044 0.0164 0.035 Uiso 1 1 calc R . .
N4 N 0.4989(4) 0.1942(3) 0.36804(14) 0.0282(11) Uani 1 1 d . . .
H4A H 0.5755 0.202 0.3781 0.034 Uiso 1 1 calc R . .
H4B H 0.4962 0.2191 0.344 0.034 Uiso 1 1 calc R . .
C29 C 0.8717(5) 0.1978(3) 0.36649(18) 0.0302(14) Uani 1 1 d . . .
O1 O 0.5397(5) 0.0089(3) 0.11345(13) 0.0481(12) Uani 1 1 d . . .
N1 N 0.7601(4) 0.2897(3) 0.07589(14) 0.0304(12) Uani 1 1 d . . .
O3 O 0.7278(5) 0.1978(3) 0.18283(14) 0.0571(14) Uani 1 1 d . . .
N5 N 0.3976(5) 0.0731(3) 0.63958(15) 0.0366(12) Uani 1 1 d . . .
C14 C 0.2815(6) 0.1820(4) 0.03172(19) 0.0373(15) Uani 1 1 d . . .
C4 C 0.6968(6) 0.3577(4) 0.06433(18) 0.0347(15) Uani 1 1 d . . .
H4 H 0.6107 0.3549 0.0623 0.042 Uiso 1 1 calc R . .
O10 O 0.3987(5) -0.1205(3) 0.34315(15) 0.0489(12) Uani 1 1 d . . .
C12 C 0.7067(6) 0.0091(4) 0.02236(18) 0.0319(14) Uani 1 1 d . . .
C41 C 0.4097(6) 0.1903(4) 0.74017(17) 0.0324(14) Uani 1 1 d . . .
H41 H 0.4177 0.2504 0.7414 0.039 Uiso 1 1 calc R . .
O18 O 0.3699(5) 0.1150(3) 0.80050(15) 0.0612(14) Uani 1 1 d . . .
C9 C 0.9536(6) 0.2177(4) 0.08905(19) 0.0374(15) Uani 1 1 d . . .
H9A H 0.9722 0.2213 0.1173 0.045 Uiso 1 1 calc R . .
H9B H 1.032 0.2165 0.0748 0.045 Uiso 1 1 calc R . .
C1 C 0.5871(6) 0.0705(5) 0.10665(18) 0.0375(16) Uani 1 1 d . . .
C11 C 0.7383(5) 0.0976(4) 0.01141(18) 0.0302(14) Uani 1 1 d . . .
H11 H 0.7351 0.1027 -0.0177 0.036 Uiso 1 1 calc R . .
O9 O 0.7363(4) 0.0250(3) 0.33315(16) 0.0542(13) Uani 1 1 d . . .
C7 C 0.9471(6) 0.3656(4) 0.06806(18) 0.0376(15) Uani 1 1 d . . .
H7 H 1.0334 0.3667 0.069 0.045 Uiso 1 1 calc R . .
O2 O 0.4135(4) 0.2601(4) 0.11030(17) 0.0637(16) Uani 1 1 d . . .
O15 O 0.5612(5) -0.0466(3) 0.77484(15) 0.0578(14) Uani 1 1 d . . .
C20 C 0.4405(7) 0.1525(4) 0.2351(2) 0.0482(19) Uani 1 1 d . . .
H20 H 0.4978 0.1643 0.2152 0.058 Uiso 1 1 calc R . .
C42 C 0.4404(7) 0.1557(4) 0.7807(2) 0.0417(17) Uani 1 1 d . . .
O17 O 0.4254(5) -0.1516(3) 0.67131(16) 0.0598(15) Uani 1 1 d . . .
C24 C 0.1903(6) 0.0920(4) 0.32760(19) 0.0409(16) Uani 1 1 d . . .
H24A H 0.1633 0.0356 0.3234 0.049 Uiso 1 1 calc R . .
H24B H 0.1177 0.1272 0.3258 0.049 Uiso 1 1 calc R . .
C23 C 0.2793(6) 0.1151(4) 0.29547(18) 0.0339(15) Uani 1 1 d . . .
C40 C 0.2786(6) 0.1698(4) 0.7270(2) 0.0429(16) Uani 1 1 d . . .
H40A H 0.2588 0.1999 0.7028 0.051 Uiso 1 1 calc R . .
H40B H 0.2201 0.1863 0.7476 0.051 Uiso 1 1 calc R . .
C5 C 0.7550(6) 0.4304(4) 0.05559(19) 0.0424(16) Uani 1 1 d . . .
H5 H 0.7087 0.4762 0.0481 0.051 Uiso 1 1 calc R . .
C16 C 0.5211(6) 0.0290(4) 0.4119(2) 0.0402(15) Uani 1 1 d . . .
C6 C 0.8826(6) 0.4354(4) 0.05788(19) 0.0421(16) Uani 1 1 d . . .
H6 H 0.9238 0.4847 0.0527 0.05 Uiso 1 1 calc R . .
C25 C 0.2756(5) 0.2131(4) 0.3818(2) 0.0346(15) Uani 1 1 d . . .
H25A H 0.258 0.2388 0.3563 0.042 Uiso 1 1 calc R . .
H25B H 0.2169 0.2343 0.4012 0.042 Uiso 1 1 calc R . .
C8 C 0.8838(6) 0.2934(4) 0.07694(17) 0.0311(14) Uani 1 1 d . . .
C31 C 0.5308(6) -0.0157(4) 0.7457(2) 0.0381(14) Uani 1 1 d . . .
C36 C 0.2993(11) 0.1284(5) 0.5684(2) 0.071(3) Uani 1 1 d . . .
H36 H 0.2663 0.1462 0.5442 0.086 Uiso 1 1 calc R . .
C10 C 0.8668(5) 0.1211(4) 0.02501(18) 0.0341(15) Uani 1 1 d . . .
H10A H 0.888 0.1753 0.0148 0.041 Uiso 1 1 calc R . .
H10B H 0.9268 0.0818 0.0147 0.041 Uiso 1 1 calc R . .
C21 C 0.3172(7) 0.1672(5) 0.2289(2) 0.0525(19) Uani 1 1 d . . .
H21 H 0.289 0.1897 0.205 0.063 Uiso 1 1 calc R . .
C13 C 0.5464(7) -0.0908(4) 0.0201(2) 0.0511(19) Uani 1 1 d . . .
H13A H 0.6052 -0.1311 0.011 0.077 Uiso 1 1 calc R . .
H13B H 0.4678 -0.1 0.0073 0.077 Uiso 1 1 calc R . .
H13C H 0.5365 -0.0955 0.0485 0.077 Uiso 1 1 calc R . .
C28 C 0.5964(7) 0.2033(5) 0.4861(2) 0.054(2) Uani 1 1 d . . .
H28A H 0.5457 0.2294 0.506 0.081 Uiso 1 1 calc R . .
H28B H 0.6812 0.2202 0.4895 0.081 Uiso 1 1 calc R . .
H28C H 0.5906 0.1445 0.4889 0.081 Uiso 1 1 calc R . .
C27 C 0.4344(6) 0.2110(4) 0.43775(19) 0.0351(15) Uani 1 1 d . . .
C26 C 0.4071(5) 0.2346(4) 0.39479(17) 0.0300(14) Uani 1 1 d . . .
H26 H 0.4175 0.2944 0.3923 0.036 Uiso 1 1 calc R . .
C39 C 0.1917(6) 0.0575(5) 0.6698(2) 0.0456(17) Uani 1 1 d . . .
H39A H 0.1614 0.0022 0.6646 0.055 Uiso 1 1 calc R . .
H39B H 0.1202 0.0939 0.6705 0.055 Uiso 1 1 calc R . .
C34 C 0.4702(9) 0.0904(4) 0.6080(2) 0.056(2) Uani 1 1 d . . .
H34 H 0.5556 0.0833 0.6104 0.068 Uiso 1 1 calc R . .
C38 C 0.2738(6) 0.0832(4) 0.6357(2) 0.0413(16) Uani 1 1 d . . .
C3 C 0.7032(6) 0.1900(4) 0.1502(2) 0.0408(16) Uani 1 1 d . . .
C22 C 0.2355(7) 0.1477(4) 0.2593(2) 0.0467(18) Uani 1 1 d . . .
H22 H 0.1508 0.1563 0.2558 0.056 Uiso 1 1 calc R . .
C43 C 0.5998(8) 0.1440(5) 0.8293(2) 0.064(2) Uani 1 1 d . . .
H43A H 0.5477 0.1652 0.8502 0.095 Uiso 1 1 calc R . .
H43B H 0.6838 0.1617 0.8336 0.095 Uiso 1 1 calc R . .
H43C H 0.5965 0.0848 0.8294 0.095 Uiso 1 1 calc R . .
C17 C 0.6373(6) 0.0389(4) 0.34227(19) 0.0365(15) Uani 1 1 d . . .
C35 C 0.4227(10) 0.1183(5) 0.5724(2) 0.066(2) Uani 1 1 d . . .
H35 H 0.4757 0.13 0.5513 0.079 Uiso 1 1 calc R . .
C37 C 0.2217(8) 0.1121(4) 0.6005(2) 0.053(2) Uani 1 1 d . . .
H37 H 0.1364 0.1204 0.5984 0.064 Uiso 1 1 calc R . .
C2 C 0.5045(6) 0.2275(4) 0.1034(2) 0.0435(17) Uani 1 1 d . . .
C33 C 0.4434(6) -0.0841(4) 0.68002(19) 0.0415(17) Uani 1 1 d . . .
O16 O 0.7426(5) 0.0045(4) 0.6643(2) 0.0734(18) Uani 1 1 d . . .
C18 C 0.4237(6) -0.0536(5) 0.34931(19) 0.0401(16) Uani 1 1 d . . .
C32 C 0.6435(7) 0.0141(4) 0.6760(2) 0.0456(17) Uani 1 1 d . . .
F1 F 0.1580(4) 0.0598(3) 0.03909(17) 0.0820(15) Uani 1 1 d . . .
F4 F 0.9686(5) 0.1734(3) 0.42884(13) 0.0828(14) Uani 1 1 d . . .
F2 F 0.3529(4) 0.0454(3) 0.04646(15) 0.0676(13) Uani 1 1 d . . .
F5 F 0.7860(4) 0.1207(4) 0.42099(15) 0.0860(17) Uani 1 1 d . . .
F3 F 0.2469(5) 0.1044(3) 0.09091(15) 0.0836(16) Uani 1 1 d . . .
F6 F 0.9418(4) 0.0693(3) 0.39190(13) 0.0676(13) Uani 1 1 d . . .
C15 C 0.2597(6) 0.0981(5) 0.0520(2) 0.0464(18) Uani 1 1 d . . .
C30 C 0.8893(6) 0.1415(5) 0.4023(2) 0.0443(17) Uani 1 1 d . . .
C44 C 0.6301(6) 0.8370(4) 0.2083(2) 0.0380(16) Uani 1 1 d . . .
F7 F 0.7104(5) 0.9330(5) 0.25508(17) 0.119(3) Uani 1 1 d D . .
F8 F 0.5332(7) 0.9525(5) 0.2373(2) 0.167(3) Uani 1 1 d DU . .
C45 C 0.6138(6) 0.8939(5) 0.2423(2) 0.058(2) Uani 1 1 d D . .
F9 F 0.5685(9) 0.8583(5) 0.2740(2) 0.177(4) Uani 1 1 d DU . .

loop_
_atom_site_aniso_label
_atom_site_aniso_U_11
_atom_site_aniso_U_22
_atom_site_aniso_U_33
_atom_site_aniso_U_23
_atom_site_aniso_U_13
_atom_site_aniso_U_12
Re2 0.02534(12) 0.02660(12) 0.03478(13) 0.00201(10) 0.00419(11) 0.00204(10)
Re3 0.02876(12) 0.02893(13) 0.03636(14) -0.00058(11) 0.00721(11) 0.00216(11)
Re1 0.02422(12) 0.03170(12) 0.03020(12) 0.00250(11) 0.00270(10) -0.00073(10)
S1 0.0259(8) 0.0331(9) 0.0376(9) 0.0052(7) -0.0016(6) 0.0034(6)
S2 0.0255(8) 0.0335(9) 0.0417(9) 0.0017(7) 0.0057(6) -0.0003(7)
S3 0.0308(8) 0.0318(8) 0.0441(9) 0.0000(8) 0.0083(7) 0.0010(7)
O20 0.038(2) 0.045(3) 0.069(3) -0.024(2) -0.014(3) 0.007(2)
O14 0.033(2) 0.043(3) 0.056(3) 0.014(2) 0.007(2) 0.002(2)
O19 0.056(3) 0.051(3) 0.041(3) 0.004(2) -0.009(2) 0.001(2)
O12 0.039(3) 0.053(3) 0.034(2) 0.005(2) -0.003(2) -0.001(2)
O21 0.033(2) 0.038(3) 0.057(3) -0.008(2) 0.000(2) 0.003(2)
N6 0.026(3) 0.029(3) 0.037(3) 0.002(2) 0.001(2) -0.001(2)
O13 0.033(3) 0.039(3) 0.057(3) 0.004(2) 0.001(2) 0.002(2)
O11 0.049(3) 0.074(4) 0.038(3) 0.007(3) 0.008(2) -0.010(3)
O7 0.036(3) 0.063(3) 0.059(3) 0.030(3) 0.014(2) 0.017(2)
O5 0.040(3) 0.032(3) 0.056(3) 0.005(2) -0.004(2) -0.002(2)
O8 0.056(3) 0.057(3) 0.047(3) 0.016(3) -0.007(2) -0.004(2)
C19 0.033(3) 0.039(4) 0.039(4) -0.007(3) 0.003(3) -0.003(3)
O6 0.027(2) 0.055(3) 0.045(3) 0.006(2) 0.006(2) 0.002(2)
N3 0.034(3) 0.024(3) 0.031(3) -0.001(2) 0.002(2) -0.002(2)
O4 0.052(3) 0.041(3) 0.063(3) 0.007(3) -0.012(2) 0.011(2)
N2 0.023(2) 0.034(3) 0.031(3) 0.003(2) 0.002(2) 0.000(2)
N4 0.024(3) 0.029(3) 0.031(3) 0.005(2) 0.0038(19) -0.0007(19)
C29 0.028(3) 0.025(3) 0.038(4) -0.004(3) 0.004(3) 0.007(2)
O1 0.049(3) 0.048(3) 0.048(3) 0.020(2) -0.008(2) -0.021(3)
N1 0.028(3) 0.033(3) 0.030(3) 0.003(2) 0.000(2) 0.002(2)
O3 0.073(4) 0.074(4) 0.025(3) -0.006(2) -0.006(2) -0.004(3)
N5 0.046(3) 0.031(3) 0.033(3) -0.004(3) 0.011(3) -0.001(2)
C14 0.035(4) 0.041(4) 0.036(4) 0.009(3) -0.004(3) 0.010(3)
C4 0.037(4) 0.032(3) 0.035(4) -0.003(3) 0.004(3) 0.004(3)
O10 0.065(3) 0.024(3) 0.058(3) 0.000(2) -0.001(2) -0.008(2)
C12 0.033(3) 0.033(4) 0.029(3) -0.004(3) 0.005(3) 0.003(3)
C41 0.039(3) 0.029(3) 0.030(3) -0.006(3) 0.008(3) 0.005(3)
O18 0.063(3) 0.069(4) 0.051(3) 0.017(3) 0.013(3) 0.005(3)
C9 0.039(4) 0.041(4) 0.032(3) 0.007(3) -0.002(3) 0.002(3)
C1 0.027(3) 0.057(5) 0.029(4) 0.003(3) -0.004(3) -0.004(3)
C11 0.034(3) 0.031(3) 0.026(3) -0.002(3) 0.003(3) 0.005(3)
O9 0.027(3) 0.061(3) 0.074(4) -0.016(3) 0.012(2) 0.009(2)
C7 0.035(4) 0.043(4) 0.034(3) -0.001(3) 0.000(3) -0.010(3)
O2 0.028(3) 0.077(4) 0.085(4) -0.022(3) 0.009(3) 0.007(3)
O15 0.053(3) 0.066(4) 0.054(3) 0.012(3) -0.012(2) 0.002(3)
C20 0.065(5) 0.049(4) 0.030(4) 0.002(3) 0.006(3) -0.015(4)
C42 0.050(4) 0.034(4) 0.041(4) -0.005(3) 0.012(3) 0.006(3)
O17 0.086(4) 0.032(3) 0.061(3) -0.011(2) 0.028(3) -0.003(3)
C24 0.031(4) 0.046(4) 0.046(4) -0.005(3) -0.006(3) 0.003(3)
C23 0.038(4) 0.028(3) 0.036(4) -0.008(3) -0.005(3) 0.000(3)
C40 0.037(4) 0.037(4) 0.055(4) -0.003(3) 0.013(3) 0.009(3)
C5 0.055(4) 0.029(4) 0.044(4) -0.002(3) 0.004(3) 0.007(3)
C16 0.033(3) 0.038(4) 0.050(4) 0.001(3) 0.004(3) -0.004(3)
C6 0.057(4) 0.033(4) 0.036(4) -0.006(3) 0.004(3) -0.013(3)
C25 0.022(3) 0.034(4) 0.047(4) -0.003(3) 0.002(3) 0.007(3)
C8 0.030(3) 0.040(4) 0.023(3) 0.001(3) 0.000(2) -0.006(3)
C31 0.031(3) 0.034(3) 0.049(4) -0.008(3) 0.002(3) -0.003(3)
C36 0.134(9) 0.039(5) 0.041(5) 0.010(4) -0.010(5) -0.003(5)
C10 0.029(3) 0.040(4) 0.033(3) 0.002(3) 0.007(3) 0.005(3)
C21 0.066(5) 0.055(5) 0.037(4) 0.010(3) -0.016(4) -0.010(4)
C13 0.062(5) 0.036(4) 0.055(5) -0.003(3) 0.002(4) -0.005(4)
C28 0.062(5) 0.065(5) 0.035(4) 0.008(4) 0.001(3) 0.004(4)
C27 0.038(4) 0.029(3) 0.038(4) 0.003(3) 0.016(3) 0.005(3)
C26 0.033(3) 0.025(3) 0.032(3) -0.001(3) 0.009(3) 0.000(3)
C39 0.035(4) 0.046(4) 0.056(4) -0.008(4) -0.014(3) 0.002(3)
C34 0.076(5) 0.050(5) 0.043(4) 0.002(3) 0.015(4) -0.017(4)
C38 0.049(4) 0.030(4) 0.045(4) -0.005(3) -0.009(3) 0.000(3)
C3 0.040(4) 0.035(4) 0.048(4) 0.002(3) 0.010(3) -0.007(3)
C22 0.050(4) 0.032(4) 0.058(5) -0.007(3) -0.015(4) 0.002(3)
C43 0.084(6) 0.063(5) 0.043(5) 0.001(4) -0.010(4) 0.020(5)
C17 0.037(4) 0.031(4) 0.042(4) 0.000(3) 0.003(3) -0.002(3)
C35 0.102(8) 0.050(5) 0.046(5) 0.004(4) 0.011(5) -0.021(5)
C37 0.074(5) 0.038(4) 0.048(5) -0.006(4) -0.017(4) 0.007(4)
C2 0.043(4) 0.042(4) 0.045(4) -0.006(3) 0.000(3) 0.001(3)
C33 0.048(4) 0.037(4) 0.039(4) -0.003(3) 0.015(3) 0.006(3)
O16 0.041(3) 0.072(4) 0.108(5) -0.034(3) 0.038(3) 0.000(3)
C18 0.032(3) 0.050(5) 0.037(4) 0.006(3) 0.005(3) 0.007(3)
C32 0.045(4) 0.040(4) 0.051(4) -0.013(3) 0.009(3) -0.005(3)
F1 0.041(2) 0.068(3) 0.136(4) 0.031(3) -0.018(3) -0.014(2)
F4 0.094(3) 0.100(4) 0.054(3) 0.014(3) -0.024(3) -0.018(3)
F2 0.047(2) 0.052(3) 0.103(3) 0.025(2) 0.012(2) 0.022(2)
F5 0.047(3) 0.126(5) 0.085(4) 0.053(3) 0.026(2) 0.008(3)
F3 0.137(5) 0.062(3) 0.052(3) 0.025(3) 0.022(3) -0.004(3)
F6 0.068(3) 0.056(3) 0.079(3) 0.025(2) -0.007(2) 0.012(2)
C15 0.032(4) 0.050(4) 0.057(5) 0.016(4) 0.004(3) 0.004(3)
C30 0.034(4) 0.049(4) 0.050(4) 0.005(4) -0.006(3) -0.006(3)
C44 0.033(4) 0.030(4) 0.052(4) 0.003(3) 0.005(3) 0.002(3)
F7 0.070(4) 0.181(7) 0.104(4) -0.101(5) 0.004(3) -0.036(4)
F8 0.136(5) 0.159(6) 0.206(6) -0.140(5) -0.075(5) 0.081(5)
C45 0.026(4) 0.069(5) 0.080(6) -0.025(5) 0.007(4) 0.000(4)
F9 0.254(8) 0.157(6) 0.120(5) -0.062(5) 0.111(5) -0.066(6)

loop_
_atom_type_symbol
_atom_type_description
_atom_type_scat_dispersion_real
_atom_type_scat_dispersion_imag
_atom_type_scat_source
C C 0.0033 0.0016 'International Tables Vol C Tables 4.2.6.8 and 6.1.1.4'
H H 0 0 'International Tables Vol C Tables 4.2.6.8 and 6.1.1.4'
N N 0.0061 0.0033 'International Tables Vol C Tables 4.2.6.8 and 6.1.1.4'
O O 0.0106 0.006 'International Tables Vol C Tables 4.2.6.8 and 6.1.1.4'
F F 0.0171 0.0103 'International Tables Vol C Tables 4.2.6.8 and 6.1.1.4'
S S 0.1246 0.1234 'International Tables Vol C Tables 4.2.6.8 and 6.1.1.4'
Re Re -1.0185 7.231 'International Tables Vol C Tables 4.2.6.8 and 6.1.1.4'

loop_
_geom_angle_atom_site_label_1
_geom_angle_atom_site_label_2
_geom_angle_atom_site_label_3
_geom_angle
_geom_angle_site_symmetry_1
_geom_angle_site_symmetry_3
_geom_angle_publ_flag
C16 Re2 C17 87.1(3) . . ?
C16 Re2 C18 88.9(3) . . ?
C17 Re2 C18 90.3(3) . . ?
C16 Re2 N3 177.0(2) . . ?
C17 Re2 N3 95.4(2) . . ?
C18 Re2 N3 92.9(2) . . ?
C16 Re2 N4 96.0(2) . . ?
C17 Re2 N4 94.5(2) . . ?
C18 Re2 N4 173.4(2) . . ?
N3 Re2 N4 82.11(17) . . ?
C16 Re2 S2 97.2(2) . . ?
C17 Re2 S2 174.07(19) . . ?
C18 Re2 S2 93.94(18) . . ?
N3 Re2 S2 80.22(13) . . ?
N4 Re2 S2 80.99(12) . . ?
C31 Re3 C33 87.5(3) . . ?
C31 Re3 C32 88.3(3) . . ?
C33 Re3 C32 88.6(3) . . ?
C31 Re3 N5 175.4(2) . . ?
C33 Re3 N5 91.0(2) . . ?
C32 Re3 N5 95.9(3) . . ?
C31 Re3 N6 97.0(2) . . ?
C33 Re3 N6 174.8(2) . . ?
C32 Re3 N6 94.1(2) . . ?
N5 Re3 N6 84.39(18) . . ?
C31 Re3 S3 95.6(2) . . ?
C33 Re3 S3 96.4(2) . . ?
C32 Re3 S3 173.7(2) . . ?
N5 Re3 S3 80.30(14) . . ?
N6 Re3 S3 80.59(12) . . ?
C1 Re1 C3 89.7(3) . . ?
C1 Re1 C2 88.4(3) . . ?
C3 Re1 C2 88.9(3) . . ?
C1 Re1 N1 175.6(2) . . ?
C3 Re1 N1 93.3(2) . . ?
C2 Re1 N1 95.0(2) . . ?
C1 Re1 N2 93.0(2) . . ?
C3 Re1 N2 172.6(2) . . ?
C2 Re1 N2 98.0(2) . . ?
N1 Re1 N2 83.69(18) . . ?
C1 Re1 S1 97.40(19) . . ?
C3 Re1 S1 92.1(2) . . ?
C2 Re1 S1 174.1(2) . . ?
N1 Re1 S1 79.23(13) . . ?
N2 Re1 S1 80.77(12) . . ?
C9 S1 C10 101.2(3) . . ?
C9 S1 Re1 96.2(2) . . ?
C10 S1 Re1 99.80(19) . . ?
C24 S2 C25 101.3(3) . . ?
C24 S2 Re2 97.1(2) . . ?
C25 S2 Re2 100.73(19) . . ?
C39 S3 C40 101.3(3) . . ?
C39 S3 Re3 97.6(2) . . ?
C40 S3 Re3 100.5(2) . . ?
C42 O19 C43 116.8(6) . . ?
C27 O12 C28 117.2(5) . . ?
C41 N6 Re3 113.9(3) . . ?
C41 N6 H6A 108.8 . . ?
Re3 N6 H6A 108.8 . . ?
C41 N6 H6B 108.8 . . ?
Re3 N6 H6B 108.8 . . ?
H6A N6 H6B 107.7 . . ?
C12 O5 C13 116.2(5) . . ?
N3 C19 C20 122.6(6) . . ?
N3 C19 H19 118.7 . . ?
C20 C19 H19 118.7 . . ?
C19 N3 C23 118.4(5) . . ?
C19 N3 Re2 121.8(4) . . ?
C23 N3 Re2 119.6(4) . . ?
C11 N2 Re1 114.4(3) . . ?
C11 N2 H2A 108.7 . . ?
Re1 N2 H2A 108.7 . . ?
C11 N2 H2B 108.7 . . ?
Re1 N2 H2B 108.7 . . ?
H2A N2 H2B 107.6 . . ?
C26 N4 Re2 114.2(3) . . ?
C26 N4 H4A 108.7 . . ?
Re2 N4 H4A 108.7 . . ?
C26 N4 H4B 108.7 . . ?
Re2 N4 H4B 108.7 . . ?
H4A N4 H4B 107.6 . . ?
O14 C29 O13 130.2(6) . . ?
O14 C29 C30 114.1(5) . . ?
O13 C29 C30 115.7(5) . . ?
C8 N1 C4 118.3(5) . . ?
C8 N1 Re1 119.7(4) . . ?
C4 N1 Re1 121.9(4) . . ?
C34 N5 C38 118.3(7) . . ?
C34 N5 Re3 121.5(5) . . ?
C38 N5 Re3 120.2(4) . . ?
O6 C14 O7 130.7(7) . . ?
O6 C14 C15 117.3(6) . . ?
O7 C14 C15 112.1(6) . . ?
N1 C4 C5 122.2(6) . . ?
N1 C4 H4 118.9 . . ?
C5 C4 H4 118.9 . . ?
O4 C12 O5 124.0(6) . . ?
O4 C12 C11 125.9(6) . . ?
O5 C12 C11 110.1(5) . . ?
N6 C41 C42 109.9(5) . . ?
N6 C41 C40 109.6(5) . . ?
C42 C41 C40 112.6(6) . . ?
N6 C41 H41 108.2 . . ?
C42 C41 H41 108.2 . . ?
C40 C41 H41 108.2 . . ?
C8 C9 S1 114.5(4) . . ?
C8 C9 H9A 108.6 . . ?
S1 C9 H9A 108.6 . . ?
C8 C9 H9B 108.6 . . ?
S1 C9 H9B 108.6 . . ?
H9A C9 H9B 107.6 . . ?
O1 C1 Re1 178.5(6) . . ?
N2 C11 C10 109.9(5) . . ?
N2 C11 C12 110.5(5) . . ?
C10 C11 C12 111.8(5) . . ?
N2 C11 H11 108.2 . . ?
C10 C11 H11 108.2 . . ?
C12 C11 H11 108.2 . . ?
C6 C7 C8 120.1(6) . . ?
C6 C7 H7 119.9 . . ?
C8 C7 H7 119.9 . . ?
C21 C20 C19 120.0(7) . . ?
C21 C20 H20 120 . . ?
C19 C20 H20 120 . . ?
O18 C42 O19 125.1(7) . . ?
O18 C42 C41 124.2(7) . . ?
O19 C42 C41 110.6(6) . . ?
C23 C24 S2 112.7(4) . . ?
C23 C24 H24A 109 . . ?
S2 C24 H24A 109 . . ?
C23 C24 H24B 109 . . ?
S2 C24 H24B 109 . . ?
H24A C24 H24B 107.8 . . ?
N3 C23 C22 120.6(6) . . ?
N3 C23 C24 119.2(6) . . ?
C22 C23 C24 120.2(6) . . ?
C41 C40 S3 109.9(4) . . ?
C41 C40 H40A 109.7 . . ?
S3 C40 H40A 109.7 . . ?
C41 C40 H40B 109.7 . . ?
S3 C40 H40B 109.7 . . ?
H40A C40 H40B 108.2 . . ?
C4 C5 C6 119.8(6) . . ?
C4 C5 H5 120.1 . . ?
C6 C5 H5 120.1 . . ?
O8 C16 Re2 177.3(6) . . ?
C7 C6 C5 118.0(6) . . ?
C7 C6 H6 121 . . ?
C5 C6 H6 121 . . ?
C26 C25 S2 110.5(4) . . ?
C26 C25 H25A 109.6 . . ?
S2 C25 H25A 109.6 . . ?
C26 C25 H25B 109.6 . . ?
S2 C25 H25B 109.6 . . ?
H25A C25 H25B 108.1 . . ?
N1 C8 C7 121.5(6) . . ?
N1 C8 C9 118.2(5) . . ?
C7 C8 C9 120.3(5) . . ?
O15 C31 Re3 175.3(6) . . ?
C35 C36 C37 119.5(8) . . ?
C35 C36 H36 120.2 . . ?
C37 C36 H36 120.2 . . ?
C11 C10 S1 109.5(4) . . ?
C11 C10 H10A 109.8 . . ?
S1 C10 H10A 109.8 . . ?
C11 C10 H10B 109.8 . . ?
S1 C10 H10B 109.8 . . ?
H10A C10 H10B 108.2 . . ?
C20 C21 C22 117.8(7) . . ?
C20 C21 H21 121.1 . . ?
C22 C21 H21 121.1 . . ?
O5 C13 H13A 109.5 . . ?
O5 C13 H13B 109.5 . . ?
H13A C13 H13B 109.5 . . ?
O5 C13 H13C 109.5 . . ?
H13A C13 H13C 109.5 . . ?
H13B C13 H13C 109.5 . . ?
O12 C28 H28A 109.5 . . ?
O12 C28 H28B 109.5 . . ?
H28A C28 H28B 109.5 . . ?
O12 C28 H28C 109.5 . . ?
H28A C28 H28C 109.5 . . ?
H28B C28 H28C 109.5 . . ?
O11 C27 O12 123.5(6) . . ?
O11 C27 C26 125.9(6) . . ?
O12 C27 C26 110.5(5) . . ?
N4 C26 C27 109.4(5) . . ?
N4 C26 C25 110.3(5) . . ?
C27 C26 C25 113.2(5) . . ?
N4 C26 H26 108 . . ?
C27 C26 H26 108 . . ?
C25 C26 H26 108 . . ?
C38 C39 S3 114.9(5) . . ?
C38 C39 H39A 108.5 . . ?
S3 C39 H39A 108.5 . . ?
C38 C39 H39B 108.5 . . ?
S3 C39 H39B 108.5 . . ?
H39A C39 H39B 107.5 . . ?
N5 C34 C35 122.4(8) . . ?
N5 C34 H34 118.8 . . ?
C35 C34 H34 118.8 . . ?
N5 C38 C37 121.5(7) . . ?
N5 C38 C39 118.3(6) . . ?
C37 C38 C39 120.1(6) . . ?
O3 C3 Re1 178.6(6) . . ?
C21 C22 C23 120.6(7) . . ?
C21 C22 H22 119.7 . . ?
C23 C22 H22 119.7 . . ?
O19 C43 H43A 109.5 . . ?
O19 C43 H43B 109.5 . . ?
H43A C43 H43B 109.5 . . ?
O19 C43 H43C 109.5 . . ?
H43A C43 H43C 109.5 . . ?
H43B C43 H43C 109.5 . . ?
O9 C17 Re2 178.0(6) . . ?
C36 C35 C34 119.7(8) . . ?
C36 C35 H35 120.1 . . ?
C34 C35 H35 120.1 . . ?
C36 C37 C38 118.7(8) . . ?
C36 C37 H37 120.7 . . ?
C38 C37 H37 120.7 . . ?
O2 C2 Re1 176.9(6) . . ?
O17 C33 Re3 178.5(7) . . ?
O10 C18 Re2 179.4(6) . . ?
O16 C32 Re3 178.4(6) . . ?
F3 C15 F1 105.8(6) . . ?
F3 C15 F2 105.4(6) . . ?
F1 C15 F2 106.0(6) . . ?
F3 C15 C14 112.6(6) . . ?
F1 C15 C14 113.3(6) . . ?
F2 C15 C14 113.0(5) . . ?
F5 C30 F4 108.7(6) . . ?
F5 C30 F6 104.7(6) . . ?
F4 C30 F6 103.9(6) . . ?
F5 C30 C29 115.1(5) . . ?
F4 C30 C29 111.8(6) . . ?
F6 C30 C29 111.8(6) . . ?
O21 C44 O20 130.0(6) . . ?
O21 C44 C45 115.8(6) . . ?
O20 C44 C45 114.2(6) . . ?
F7 C45 F8 102.8(6) . . ?
F7 C45 F9 104.4(7) . . ?
F8 C45 F9 100.2(7) . . ?
F7 C45 C44 117.9(6) . . ?
F8 C45 C44 116.1(6) . . ?
F9 C45 C44 113.3(6) . . ?

loop_
_geom_bond_atom_site_label_1
_geom_bond_atom_site_label_2
_geom_bond_distance
_geom_bond_site_symmetry_2
_geom_bond_publ_flag
Re2 C16 1.910(7) . ?
Re2 C17 1.941(6) . ?
Re2 C18 1.948(8) . ?
Re2 N3 2.195(5) . ?
Re2 N4 2.207(5) . ?
Re2 S2 2.4387(15) . ?
Re3 C31 1.906(7) . ?
Re3 C33 1.908(7) . ?
Re3 C32 1.932(7) . ?
Re3 N5 2.191(5) . ?
Re3 N6 2.211(5) . ?
Re3 S3 2.4450(15) . ?
Re1 C1 1.928(7) . ?
Re1 C3 1.942(8) . ?
Re1 C2 1.943(7) . ?
Re1 N1 2.218(5) . ?
Re1 N2 2.220(5) . ?
Re1 S1 2.4468(15) . ?
S1 C9 1.811(6) . ?
S1 C10 1.834(6) . ?
S2 C24 1.825(6) . ?
S2 C25 1.831(7) . ?
S3 C39 1.793(6) . ?
S3 C40 1.833(7) . ?
O20 C44 1.246(8) . ?
O14 C29 1.236(7) . ?
O19 C42 1.330(8) . ?
O19 C43 1.454(8) . ?
O12 C27 1.343(8) . ?
O12 C28 1.448(8) . ?
O21 C44 1.236(7) . ?
N6 C41 1.483(7) . ?
N6 H6A 0.9 . ?
N6 H6B 0.9 . ?
O13 C29 1.239(7) . ?
O11 C27 1.199(7) . ?
O7 C14 1.257(7) . ?
O5 C12 1.343(7) . ?
O5 C13 1.444(8) . ?
O8 C16 1.155(7) . ?
C19 N3 1.347(8) . ?
C19 C20 1.382(9) . ?
C19 H19 0.93 . ?
O6 C14 1.214(7) . ?
N3 C23 1.347(8) . ?
O4 C12 1.188(7) . ?
N2 C11 1.489(7) . ?
N2 H2A 0.9 . ?
N2 H2B 0.9 . ?
N4 C26 1.485(7) . ?
N4 H4A 0.9 . ?
N4 H4B 0.9 . ?
C29 C30 1.519(9) . ?
O1 C1 1.146(8) . ?
N1 C8 1.333(7) . ?
N1 C4 1.353(8) . ?
O3 C3 1.131(8) . ?
N5 C34 1.343(8) . ?
N5 C38 1.349(8) . ?
C14 C15 1.539(10) . ?
C4 C5 1.366(9) . ?
C4 H4 0.93 . ?
O10 C18 1.135(8) . ?
C12 C11 1.520(9) . ?
C41 C42 1.505(9) . ?
C41 C40 1.516(9) . ?
C41 H41 0.98 . ?
O18 C42 1.204(8) . ?
C9 C8 1.495(8) . ?
C9 H9A 0.97 . ?
C9 H9B 0.97 . ?
C11 C10 1.505(8) . ?
C11 H11 0.98 . ?
O9 C17 1.131(7) . ?
C7 C6 1.371(9) . ?
C7 C8 1.387(8) . ?
C7 H7 0.93 . ?
O2 C2 1.137(8) . ?
O15 C31 1.145(7) . ?
C20 C21 1.365(10) . ?
C20 H20 0.93 . ?
O17 C33 1.150(8) . ?
C24 C23 1.489(9) . ?
C24 H24A 0.97 . ?
C24 H24B 0.97 . ?
C23 C22 1.402(9) . ?
C40 H40A 0.97 . ?
C40 H40B 0.97 . ?
C5 C6 1.378(9) . ?
C5 H5 0.93 . ?
C6 H6 0.93 . ?
C25 C26 1.520(8) . ?
C25 H25A 0.97 . ?
C25 H25B 0.97 . ?
C36 C35 1.345(13) . ?
C36 C37 1.387(12) . ?
C36 H36 0.93 . ?
C10 H10A 0.97 . ?
C10 H10B 0.97 . ?
C21 C22 1.382(10) . ?
C21 H21 0.93 . ?
C13 H13A 0.96 . ?
C13 H13B 0.96 . ?
C13 H13C 0.96 . ?
C28 H28A 0.96 . ?
C28 H28B 0.96 . ?
C28 H28C 0.96 . ?
C27 C26 1.518(9) . ?
C26 H26 0.98 . ?
C39 C38 1.502(10) . ?
C39 H39A 0.97 . ?
C39 H39B 0.97 . ?
C34 C35 1.373(11) . ?
C34 H34 0.93 . ?
C38 C37 1.388(10) . ?
C22 H22 0.93 . ?
C43 H43A 0.96 . ?
C43 H43B 0.96 . ?
C43 H43C 0.96 . ?
C35 H35 0.93 . ?
C37 H37 0.93 . ?
O16 C32 1.147(8) . ?
F1 C15 1.330(8) . ?
F4 C30 1.337(8) . ?
F2 C15 1.331(7) . ?
F5 C30 1.320(8) . ?
F3 C15 1.315(9) . ?
F6 C30 1.345(8) . ?
C44 C45 1.474(10) . ?
F7 C45 1.291(7) . ?
F8 C45 1.297(7) . ?
C45 F9 1.303(7) . ?
